data_7226913
loop_
_publ_author_name
'B\;akowicz, J.'
'Turowska-Tyrk, I.'

_publ_section_title
;
 Structural transformations in crystals induced by radiation and pressure.
 Part 4. The complex influence of high pressure on the path and kinetics
 of the [2 + 2] photodimerization
;
_journal_issue 46
_journal_name_full CrystEngComm
_journal_page_first 8898
_journal_paper_doi 10.1039/C6CE01650B
_journal_volume 18
_journal_year 2016
_chemical_formula_sum 'C19 H18 O'
_chemical_formula_weight 262.33
_space_group_crystal_system orthorhombic
_space_group_IT_number 61
_space_group_name_Hall '-P 2ac 2ab'
_space_group_name_H-M_alt 'P b c a'
_symmetry_space_group_name_Hall '-P 2ac 2ab'
_symmetry_space_group_name_H-M 'P b c a'
_atom_sites_solution_hydrogens mixed
_atom_sites_solution_primary isomor
_atom_sites_solution_secondary geom
_audit_creation_method SHELXL-2014/7
_audit_update_record
;
2016-07-26 deposited with the CCDC.
2016-10-25 downloaded from the CCDC.
;
_cell_angle_alpha 90
_cell_angle_beta 90
_cell_angle_gamma 90
_cell_formula_units_Z 8
_cell_length_a 31.16(6)
_cell_length_b 10.4812(19)
_cell_length_c 8.5557(14)
_cell_measurement_pressure 500000
_cell_measurement_reflns_used 886
_cell_measurement_temperature 299(2)
_cell_measurement_theta_max 23.34
_cell_measurement_theta_min 6.67
_cell_volume 2794(5)
_computing_cell_refinement 'CrysAlisPro (Rigaku OD, 2015)'
_computing_data_collection 'CrysAlisPro (Rigaku OD, 2015)'
_computing_data_reduction 'CrysAlisPro (Rigaku OD, 2015)'
_computing_molecular_graphics 'ORTEP-3 for Windows (Farrugia, 2012)'
_computing_publication_material 'SHELXL-2014/7 (Sheldrick, 2015)'
_computing_structure_refinement 'SHELXL-2014/7 (Sheldrick, 2015)'
_computing_structure_solution 'SHELXS-2013/1 (Sheldrick, 2008)'
_diffrn_ambient_pressure 500000
_diffrn_ambient_temperature 299(2)
_diffrn_detector_area_resol_mean 15.9718
_diffrn_measured_fraction_theta_full 0.297
_diffrn_measured_fraction_theta_max 0.297
_diffrn_measurement_device_type 'KM4 with Eos CCD'
_diffrn_measurement_method '\f- and \w scans'
_diffrn_radiation_monochromator graphite
_diffrn_radiation_source 'fine-focus sealed tube'
_diffrn_radiation_type MoK\a
_diffrn_radiation_wavelength 0.71073
_diffrn_reflns_av_R_equivalents 0.2225
_diffrn_reflns_av_unetI/netI 0.1217
_diffrn_reflns_Laue_measured_fraction_full 0.297
_diffrn_reflns_Laue_measured_fraction_max 0.297
_diffrn_reflns_limit_h_max 9
_diffrn_reflns_limit_h_min -9
_diffrn_reflns_limit_k_max 12
_diffrn_reflns_limit_k_min -12
_diffrn_reflns_limit_l_max 9
_diffrn_reflns_limit_l_min -9
_diffrn_reflns_number 9980
_diffrn_reflns_point_group_measured_fraction_full 0.297
_diffrn_reflns_point_group_measured_fraction_max 0.297
_diffrn_reflns_theta_full 24.482
_diffrn_reflns_theta_max 24.482
_diffrn_reflns_theta_min 6.692
_exptl_absorpt_coefficient_mu 0.075
_exptl_absorpt_correction_T_max 1.00000
_exptl_absorpt_correction_T_min 0.58732
_exptl_absorpt_correction_type analytical
_exptl_absorpt_process_details
;
SCALE3 ABSPACK (Rigaku Oxford Diffraction, 2015).

ABSORB-GUI - analytical corrections for the diamond-anvil cell 
[Angel R.J. & Gonzalez-Platas J. (2013). J. Appl. Cryst. 
46, 252-254].
;
_exptl_crystal_colour colourless
_exptl_crystal_density_diffrn 1.247
_exptl_crystal_description block
_exptl_crystal_F_000 1120
_exptl_crystal_size_max 0.30
_exptl_crystal_size_mid 0.20
_exptl_crystal_size_min 0.12
_refine_diff_density_max 0.159
_refine_diff_density_min -0.145
_refine_diff_density_rms 0.032
_refine_ls_extinction_method none
_refine_ls_goodness_of_fit_ref 1.316
_refine_ls_hydrogen_treatment constr
_refine_ls_matrix_type full
_refine_ls_number_parameters 82
_refine_ls_number_reflns 688
_refine_ls_number_restraints 58
_refine_ls_restrained_S_all 1.297
_refine_ls_R_factor_all 0.2434
_refine_ls_R_factor_gt 0.1371
_refine_ls_shift/su_max 0.000
_refine_ls_shift/su_mean 0.000
_refine_ls_structure_factor_coef Fsqd
_refine_ls_weighting_details 'w=1/[\s^2^(Fo^2^)+(0.2000P)^2^] where P=(Fo^2^+2Fc^2^)/3'
_refine_ls_weighting_scheme calc
_refine_ls_wR_factor_gt 0.3601
_refine_ls_wR_factor_ref 0.4245
_reflns_Friedel_coverage 0.000
_reflns_number_gt 313
_reflns_number_total 688
_reflns_threshold_expression 'I > 2\s(I)'
_cod_data_source_file c6ce01650b2.cif
_cod_data_source_block 26.2%P_0.5GPa
_cod_depositor_comments 'Adding full bibliography for 7226912--7226923.cif.'
_cod_database_code 7226913
_shelx_shelxl_version_number 2014/7
_shelx_space_group_comment
;
The symmetry employed for this shelxl refinement is uniquely defined
by the following loop, which should always be used as a source of
symmetry information in preference to the above space-group names.
They are only intended as comments.
;

loop_
_space_group_symop_operation_xyz
'x, y, z'
'-x+1/2, -y, z+1/2'
'-x, y+1/2, -z+1/2'
'x+1/2, -y+1/2, -z'
'-x, -y, -z'
'x-1/2, y, -z-1/2'
'x, -y-1/2, z-1/2'
'-x-1/2, y-1/2, z'

loop_
_atom_site_label
_atom_site_type_symbol
_atom_site_fract_x
_atom_site_fract_y
_atom_site_fract_z
_atom_site_U_iso_or_equiv
_atom_site_adp_type
_atom_site_occupancy
_atom_site_site_symmetry_order
_atom_site_calc_flag
_atom_site_refinement_flags_posn
_atom_site_refinement_flags_adp
_atom_site_refinement_flags_occupancy
_atom_site_disorder_assembly
_atom_site_disorder_group
O1M O 0.4552(6) 0.7499(6) 0.0028(9) 0.094(3) Uiso 1 1 d D . . . .
C2M C 0.4155(6) 0.6223(9) 0.1922(13) 0.080(4) Uiso 1 1 d D . . . .
H2M H 0.4125 0.6731 0.2877 0.096 Uiso 1 1 calc R U . A 1
C6M C 0.3752(10) 0.6288(11) 0.1090(12) 0.089(4) Uiso 1 1 d . . . . .
H6M1 H 0.3721 0.7130 0.0634 0.107 Uiso 1 1 calc R U . . .
H6M2 H 0.3755 0.5671 0.0246 0.107 Uiso 1 1 calc R U . . .
C7M C 0.3397(5) 0.6039(8) 0.2083(9) 0.087(4) Uiso 1 1 d G . . . .
C8M C 0.3199(6) 0.4835(7) 0.2059(10) 0.107(4) Uiso 1 1 d G . . . .
H8M H 0.3312 0.4192 0.1390 0.128 Uiso 1 1 d G U . . .
C9M C 0.2845(6) 0.4549(8) 0.2971(11) 0.139(6) Uiso 1 1 d G . . . .
H9M H 0.2722 0.3717 0.2939 0.166 Uiso 1 1 d G U . . .
C10M C 0.2671(5) 0.5484(11) 0.3939(9) 0.157(7) Uiso 1 1 d G . . . .
H10M H 0.2426 0.5292 0.4564 0.188 Uiso 1 1 d G U . . .
C11M C 0.2855(6) 0.6720(9) 0.3996(10) 0.122(5) Uiso 1 1 d G . . . .
H11M H 0.2735 0.7363 0.4649 0.146 Uiso 1 1 d G U . . .
C12M C 0.3221(6) 0.6979(6) 0.3072(11) 0.105(5) Uiso 1 1 d G . . . .
H12M H 0.3350 0.7802 0.3116 0.126 Uiso 1 1 d G U . . .
C1M C 0.4552(7) 0.6685(12) 0.1088(14) 0.063(3) Uiso 0.738(11) 1 d D U P B 1
C3M C 0.4316(8) 0.4896(11) 0.2404(18) 0.063(3) Uiso 0.738(11) 1 d D U P B 1
H3M1 H 0.4171 0.4611 0.3344 0.076 Uiso 0.738(11) 1 calc R U P B 1
H3M2 H 0.4262 0.4282 0.1578 0.076 Uiso 0.738(11) 1 calc R U P B 1
C4M C 0.4798(8) 0.5031(19) 0.2698(19) 0.063(3) Uiso 0.738(11) 1 d D U P B 1
H4M1 H 0.4854 0.5235 0.3785 0.076 Uiso 0.738(11) 1 calc R U P B 1
H4M2 H 0.4947 0.4246 0.2439 0.076 Uiso 0.738(11) 1 calc R U P B 1
C5M C 0.4942(7) 0.6081(12) 0.1672(14) 0.063(3) Uiso 0.738(11) 1 d D U P B 1
C13M C 0.5331(8) 0.6570(12) 0.1324(15) 0.063(3) Uiso 0.738(11) 1 d D U P B 1
H13M H 0.5322 0.7228 0.0596 0.076 Uiso 0.738(11) 1 calc R U P B 1
C14M C 0.5758(7) 0.6274(11) 0.1854(13) 0.062(5) Uiso 0.738(11) 1 d DG U P B 1
C15M C 0.5861(7) 0.5352(10) 0.3014(13) 0.076(5) Uiso 0.738(11) 1 d DG U P B 1
H15M H 0.5637 0.4867 0.3478 0.091 Uiso 0.738(11) 1 d G U P B 1
C16M C 0.6293(8) 0.5148(10) 0.3485(15) 0.090(5) Uiso 0.738(11) 1 d G U P B 1
H16M H 0.6359 0.4524 0.4256 0.108 Uiso 0.738(11) 1 d G U P B 1
C17M C 0.6623(7) 0.5867(13) 0.2808(18) 0.104(7) Uiso 0.738(11) 1 d G U P B 1
H17M H 0.6913 0.5744 0.3135 0.125 Uiso 0.738(11) 1 d G U P B 1
C18M C 0.6526(7) 0.6766(12) 0.1652(16) 0.101(7) Uiso 0.738(11) 1 d G U P B 1
H18M H 0.6749 0.7253 0.1191 0.121 Uiso 0.738(11) 1 d G U P B 1
C19M C 0.6099(8) 0.6949(10) 0.1172(13) 0.074(5) Uiso 0.738(11) 1 d DG U P B 1
H19M H 0.6038 0.7544 0.0363 0.089 Uiso 0.738(11) 1 d G U P B 1
C1D C 0.4504(9) 0.6493(19) 0.077(3) 0.055(6) Uiso 0.262(11) 1 d D U P B 2
C3D C 0.4287(12) 0.506(3) 0.280(4) 0.055(6) Uiso 0.262(11) 1 d D U P B 2
H3D1 H 0.4164 0.4297 0.2342 0.066 Uiso 0.262(11) 1 calc R U P B 2
H3D2 H 0.4198 0.5113 0.3889 0.066 Uiso 0.262(11) 1 calc R U P B 2
C4D C 0.4776(12) 0.505(5) 0.267(3) 0.055(6) Uiso 0.262(11) 1 d D U P B 2
H4D1 H 0.4895 0.4211 0.2880 0.066 Uiso 0.262(11) 1 calc R U P B 2
H4D2 H 0.4908 0.5671 0.3361 0.066 Uiso 0.262(11) 1 calc R U P B 2
C5D C 0.4824(7) 0.5424(17) 0.0950(19) 0.055(6) Uiso 0.262(11) 1 d D U P B 2
C13D C 0.5264(6) 0.5722(18) 0.022(3) 0.055(6) Uiso 0.262(11) 1 d D U P B 2
H13D H 0.5243 0.6527 -0.0361 0.066 Uiso 0.262(11) 1 calc R U P B 2
C14D C 0.5654(9) 0.577(3) 0.126(3) 0.081(12) Uiso 0.262(11) 1 d DG U P B 2
C15D C 0.5708(11) 0.488(3) 0.248(3) 0.076(9) Uiso 0.262(11) 1 d DG U P B 2
H15D H 0.5486 0.4271 0.2691 0.091 Uiso 0.262(11) 1 d G U P B 2
C16D C 0.6087(14) 0.487(3) 0.340(4) 0.096(9) Uiso 0.262(11) 1 d G U P B 2
H16D H 0.6120 0.4266 0.4217 0.116 Uiso 0.262(11) 1 d G U P B 2
C17D C 0.6413(12) 0.577(4) 0.310(5) 0.087(13) Uiso 0.262(11) 1 d G U P B 2
H17D H 0.6666 0.5780 0.3731 0.105 Uiso 0.262(11) 1 d G U P B 2
C18D C 0.6366(10) 0.664(3) 0.189(4) 0.073(13) Uiso 0.262(11) 1 d G U P B 2
H18D H 0.6586 0.7248 0.1681 0.087 Uiso 0.262(11) 1 d G U P B 2
C19D C 0.5994(10) 0.663(3) 0.096(3) 0.085(13) Uiso 0.262(11) 1 d DG U P B 2
H19D H 0.5969 0.7210 0.0120 0.102 Uiso 0.262(11) 1 d G U P B 2

loop_
_atom_type_symbol
_atom_type_description
_atom_type_scat_dispersion_real
_atom_type_scat_dispersion_imag
_atom_type_scat_source
C C 0.0033 0.0016 'International Tables Vol C Tables 4.2.6.8 and 6.1.1.4'
H H 0.0000 0.0000 'International Tables Vol C Tables 4.2.6.8 and 6.1.1.4'
O O 0.0106 0.0060 'International Tables Vol C Tables 4.2.6.8 and 6.1.1.4'

loop_
_geom_angle_atom_site_label_1
_geom_angle_atom_site_label_2
_geom_angle_atom_site_label_3
_geom_angle
_geom_angle_site_symmetry_1
_geom_angle_site_symmetry_3
C6M C2M C1D 107.4(15) . .
C6M C2M C3D 121.8(19) . .
C1D C2M C3D 106.8(15) . .
C6M C2M C1M 117.7(11) . .
C6M C2M C3M 117.2(13) . .
C1M C2M C3M 98.7(12) . .
C6M C2M H2M 107.5 . .
C1M C2M H2M 107.5 . .
C3M C2M H2M 107.5 . .
C7M C6M C2M 112.0(9) . .
C7M C6M H6M1 109.2 . .
C2M C6M H6M1 109.2 . .
C7M C6M H6M2 109.2 . .
C2M C6M H6M2 109.2 . .
H6M1 C6M H6M2 107.9 . .
C8M C7M C12M 117.8 . .
C8M C7M C6M 119.9(8) . .
C12M C7M C6M 122.3(8) . .
C9M C8M C7M 122.4 . .
C9M C8M H8M 118.8 . .
C7M C8M H8M 118.8 . .
C8M C9M C10M 119.6 . .
C8M C9M H9M 120.2 . .
C10M C9M H9M 120.2 . .
C9M C10M C11M 120.3 . .
C9M C10M H10M 119.8 . .
C11M C10M H10M 119.9 . .
C12M C11M C10M 118.9 . .
C12M C11M H11M 120.6 . .
C10M C11M H11M 120.5 . .
C7M C12M C11M 121.0 . .
C7M C12M H12M 119.5 . .
C11M C12M H12M 119.5 . .
O1M C1M C5M 123.1(15) . .
O1M C1M C2M 124.4(15) . .
C5M C1M C2M 112.5(10) . .
C4M C3M C2M 106.2(13) . .
C4M C3M H3M1 110.5 . .
C2M C3M H3M1 110.5 . .
C4M C3M H3M2 110.5 . .
C2M C3M H3M2 110.5 . .
H3M1 C3M H3M2 108.7 . .
C5M C4M C3M 105.6(12) . .
C5M C4M H4M1 110.6 . .
C3M C4M H4M1 110.6 . .
C5M C4M H4M2 110.6 . .
C3M C4M H4M2 110.6 . .
H4M1 C4M H4M2 108.7 . .
C13M C5M C1M 120.6(11) . .
C13M C5M C4M 133.3(14) . .
C1M C5M C4M 105.9(13) . .
C5M C13M C14M 132.8(12) . .
C5M C13M H13M 113.6 . .
C14M C13M H13M 113.6 . .
C19M C14M C15M 117.5 . .
C19M C14M C13M 117.4(9) . .
C15M C14M C13M 125.1(9) . .
C14M C15M C16M 120.9 . .
C14M C15M H15M 119.3 . .
C16M C15M H15M 119.7 . .
C17M C16M C15M 119.8 . .
C17M C16M H16M 119.9 . .
C15M C16M H16M 120.3 . .
C18M C17M C16M 119.7 . .
C18M C17M H17M 120.2 . .
C16M C17M H17M 120.1 . .
C17M C18M C19M 120.3 . .
C17M C18M H18M 119.8 . .
C19M C18M H18M 120.0 . .
C14M C19M C18M 121.8 . .
C14M C19M H19M 118.9 . .
C18M C19M H19M 119.4 . .
O1M C1D C2M 126.0(15) . .
O1M C1D C5D 127.0(18) . .
C2M C1D C5D 106.0(11) . .
C2M C3D C4D 104.0(19) . .
C2M C3D H3D1 111.0 . .
C4D C3D H3D1 111.0 . .
C2M C3D H3D2 111.0 . .
C4D C3D H3D2 111.0 . .
H3D1 C3D H3D2 109.0 . .
C3D C4D C5D 99.6(18) . .
C3D C4D H4D1 111.8 . .
C5D C4D H4D1 111.8 . .
C3D C4D H4D2 111.8 . .
C5D C4D H4D2 111.8 . .
H4D1 C4D H4D2 109.6 . .
C1D C5D C4D 102.8(15) . .
C1D C5D C13D 113.4(16) . .
C4D C5D C13D 122.0(19) . .
C1D C5D C13D 112.6(18) . 5_665
C4D C5D C13D 113(2) . 5_665
C13D C5D C13D 92.9(13) . 5_665
C14D C13D C5D 119.1(19) . .
C14D C13D C5D 122(2) . 5_665
C5D C13D C5D 87.1(13) . 5_665
C14D C13D H13D 108.8 . .
C5D C13D H13D 108.8 . .
C5D C13D H13D 108.8 5_665 .
C19D C14D C15D 117.7 . .
C19D C14D C13D 121.5(16) . .
C15D C14D C13D 120.6(16) . .
C14D C15D C16D 120.6 . .
C14D C15D H15D 119.5 . .
C16D C15D H15D 119.9 . .
C17D C16D C15D 120.0 . .
C17D C16D H16D 120.1 . .
C15D C16D H16D 119.9 . .
C18D C17D C16D 119.9 . .
C18D C17D H17D 119.9 . .
C16D C17D H17D 120.3 . .
C17D C18D C19D 119.9 . .
C17D C18D H18D 119.9 . .
C19D C18D H18D 120.2 . .
C18D C19D C14D 121.9 . .
C18D C19D H19D 119.1 . .
C14D C19D H19D 119.0 . .

loop_
_geom_bond_atom_site_label_1
_geom_bond_atom_site_label_2
_geom_bond_distance
_geom_bond_site_symmetry_2
O1M C1D 1.242(15) .
O1M C1M 1.246(12) .
C2M C6M 1.45(3) .
C2M C1D 1.491(18) .
C2M C3D 1.492(18) .
C2M C1M 1.506(16) .
C2M C3M 1.535(15) .
C2M H2M 0.9800 .
C6M C7M 1.42(3) .
C6M H6M1 0.9700 .
C6M H6M2 0.9700 .
C7M C8M 1.4051 .
C7M C12M 1.4097 .
C8M C9M 1.3828 .
C8M H8M 0.9517 .
C9M C10M 1.3935 .
C9M H9M 0.9530 .
C10M C11M 1.4183 .
C10M H10M 0.9526 .
C11M C12M 1.4120 .
C11M H11M 0.9518 .
C12M H12M 0.9524 .
C1M C5M 1.459(16) .
C3M C4M 1.531(19) .
C3M H3M1 0.9700 .
C3M H3M2 0.9700 .
C4M C5M 1.477(15) .
C4M H4M1 0.9700 .
C4M H4M2 0.9700 .
C5M C13M 1.350(16) .
C13M C14M 1.439(16) .
C13M H13M 0.9300 .
C14M C19M 1.4034 .
C14M C15M 1.4213 .
C15M C16M 1.4218 .
C15M H15M 0.9507 .
C16M C17M 1.4005 .
C16M H16M 0.9515 .
C17M C18M 1.3990 .
C17M H17M 0.9553 .
C18M C19M 1.4046 .
C18M H18M 0.9492 .
C19M H19M 0.9510 .
C1D C5D 1.509(17) .
C3D C4D 1.53(2) .
C3D H3D1 0.9700 .
C3D H3D2 0.9700 .
C4D C5D 1.531(18) .
C4D H4D1 0.9700 .
C4D H4D2 0.9700 .
C5D C13D 1.539(17) .
C5D C13D 1.586(13) 5_665
C13D C14D 1.508(16) .
C13D C5D 1.586(13) 5_665
C13D H13D 0.9800 .
C14D C19D 1.4080 .
C14D C15D 1.4184 .
C15D C16D 1.4192 .
C15D H15D 0.9539 .
C16D C17D 1.4047 .
C16D H16D 0.9497 .
C17D C18D 1.3963 .
C17D H17D 0.9537 .
C18D C19D 1.4018 .
C18D H18D 0.9522 .
C19D H19D 0.9493 .
